data_7155811
loop_
_publ_author_name
'Huang, You'
'Jin, Hongxing'
'Zhang, Qinglong'
'Li, Erqing'
'Jia, Penghao'
'Li, Ning'

_publ_section_title
;
 Phosphine-Catalyzed Intramolecular Rauhut-Currier Reaction:
 Enantioselective Synthesis of Hydro-2H-Indole Derivatives
;
_journal_name_full 'Org. Biomol. Chem.'
_journal_paper_doi 10.1039/C7OB01820G
_journal_year 2017
_chemical_formula_sum 'C22 H18 F N O4 S'
_chemical_formula_weight 411.43
_chemical_name_systematic
; 
 ? 
;
_space_group_IT_number 2
_symmetry_cell_setting triclinic
_symmetry_space_group_name_Hall '-P 1'
_symmetry_space_group_name_H-M 'P -1'
_atom_sites_solution_hydrogens geom
_atom_sites_solution_primary direct
_atom_sites_solution_secondary difmap
_audit_creation_method SHELXL-97
_audit_update_record
;
2016-12-22 deposited with the CCDC.
2017-08-09 downloaded from the CCDC.
;
_cell_angle_alpha 110.604(3)
_cell_angle_beta 104.269(4)
_cell_angle_gamma 103.444(5)
_cell_formula_units_Z 2
_cell_length_a 9.816(3)
_cell_length_b 10.298(3)
_cell_length_c 11.204(3)
_cell_measurement_reflns_used 3384
_cell_measurement_temperature 113(2)
_cell_measurement_theta_max 27.5
_cell_measurement_theta_min 3.2
_cell_volume 961.7(5)
_computing_cell_refinement 'CrystalClear-SM Expert 2.1 b42'
_computing_data_collection 'CrystalClear-SM Expert 2.1 b42 (Rigaku, 2015)'
_computing_data_reduction 'CrystalClear-SM Expert 2.1 b42'
_computing_molecular_graphics 'CrystalStructure 4.1'
_computing_publication_material 'CrystalStructure 4.1 (Rigaku, 2014)'
_computing_structure_refinement 'SHELXL-97 (Sheldrick, 1997)'
_computing_structure_solution 'SHELXS-97 (Sheldrick, 1990)'
_diffrn_ambient_temperature 113(2)
_diffrn_detector_area_resol_mean 5.814
_diffrn_measured_fraction_theta_full 0.962
_diffrn_measured_fraction_theta_max 0.962
_diffrn_measurement_device_type 'Rigaku XtaLAB P200'
_diffrn_measurement_method '\w and \f scans'
_diffrn_radiation_monochromator multilayer
_diffrn_radiation_source 'rotating anode'
_diffrn_radiation_type MoK\a
_diffrn_radiation_wavelength 0.71073
_diffrn_reflns_av_R_equivalents 0.0166
_diffrn_reflns_av_sigmaI/netI 0.0172
_diffrn_reflns_limit_h_max 12
_diffrn_reflns_limit_h_min -12
_diffrn_reflns_limit_k_max 13
_diffrn_reflns_limit_k_min -13
_diffrn_reflns_limit_l_max 14
_diffrn_reflns_limit_l_min -13
_diffrn_reflns_number 10581
_diffrn_reflns_theta_full 27.52
_diffrn_reflns_theta_max 27.52
_diffrn_reflns_theta_min 3.22
_diffrn_standards_decay_% 0
_diffrn_standards_interval_count 0
_diffrn_standards_interval_time 0
_diffrn_standards_number 0
_exptl_absorpt_coefficient_mu 0.207
_exptl_absorpt_correction_T_max 0.9755
_exptl_absorpt_correction_T_min 0.9597
_exptl_absorpt_correction_type multi-scan
_exptl_absorpt_process_details 'REQAB (Rigaku, 1998)'
_exptl_crystal_colour Colorless
_exptl_crystal_density_diffrn 1.421
_exptl_crystal_density_method 'not measured'
_exptl_crystal_description Prism
_exptl_crystal_F_000 428
_exptl_crystal_size_max 0.20
_exptl_crystal_size_mid 0.18
_exptl_crystal_size_min 0.12
_refine_diff_density_max 0.380
_refine_diff_density_min -0.424
_refine_diff_density_rms 0.043
_refine_ls_extinction_method none
_refine_ls_goodness_of_fit_ref 1.068
_refine_ls_hydrogen_treatment constr
_refine_ls_matrix_type full
_refine_ls_number_parameters 263
_refine_ls_number_reflns 4260
_refine_ls_number_restraints 0
_refine_ls_restrained_S_all 1.068
_refine_ls_R_factor_all 0.0333
_refine_ls_R_factor_gt 0.0305
_refine_ls_shift/su_max 0.001
_refine_ls_shift/su_mean 0.000
_refine_ls_structure_factor_coef Fsqd
_refine_ls_weighting_details 'calc w=1/[\s^2^(Fo^2^)+(0.0512P)^2^+0.2596P] where P=(Fo^2^+2Fc^2^)/3'
_refine_ls_weighting_scheme calc
_refine_ls_wR_factor_gt 0.0874
_refine_ls_wR_factor_ref 0.0888
_reflns_number_gt 3871
_reflns_number_total 4260
_reflns_threshold_expression >2sigma(I)
_cod_data_source_file c7ob01820g2.cif
_cod_data_source_block shelx
_cod_depositor_comments
;
The following automatic conversions were performed:

'_symmetry_cell_setting' value 'Triclinic' changed to 'triclinic'
according to
/home/data/users/saulius/crontab/automatic-downloads/rss-feeds/RSC/lib/dictionaries/cif_core.dic
dictionary named 'cif_core.dic' version 2.4.2 from 2011-04-26.

'_exptl_absorpt_correction_type' value 'MULTI-SCAN' changed to
'multi-scan' according to
/home/data/users/saulius/crontab/automatic-downloads/rss-feeds/RSC/lib/dictionaries/cif_core.dic
dictionary named 'cif_core.dic' version 2.4.2 from 2011-04-26.

'_refine_ls_hydrogen_treatment' value 'CONSTR' changed to 'constr'
according to
/home/data/users/saulius/crontab/automatic-downloads/rss-feeds/RSC/lib/dictionaries/cif_core.dic
dictionary named 'cif_core.dic' version 2.4.2 from 2011-04-26.

Automatic conversion script
Id: cif_fix_values 4973 2017-02-22 13:04:09Z antanas 
;
_cod_original_cell_volume 961.6(5)
_cod_original_sg_symbol_H-M P-1
_cod_database_code 7155811

loop_
_symmetry_equiv_pos_as_xyz
'x, y, z'
'-x, -y, -z'

loop_
_atom_site_label
_atom_site_type_symbol
_atom_site_fract_x
_atom_site_fract_y
_atom_site_fract_z
_atom_site_U_iso_or_equiv
_atom_site_adp_type
_atom_site_occupancy
_atom_site_symmetry_multiplicity
_atom_site_calc_flag
_atom_site_refinement_flags
S1 S 0.28401(3) 0.72055(3) 0.59621(3) 0.01870(9) Uani 1 1 d .
F1 F 0.54002(9) 0.26679(9) 0.77350(9) 0.03341(19) Uani 1 1 d .
O1 O 0.19685(10) 0.78761(10) 0.53187(9) 0.0264(2) Uani 1 1 d .
O2 O 0.23829(10) 0.56206(9) 0.53947(9) 0.02449(19) Uani 1 1 d .
O3 O 0.33488(11) 1.02336(9) 0.80988(10) 0.0278(2) Uani 1 1 d .
O4 O -0.08908(11) 0.67893(13) 1.00422(11) 0.0393(3) Uani 1 1 d .
N1 N 0.28529(11) 0.77338(10) 0.75696(10) 0.0176(2) Uani 1 1 d .
C1 C 0.47200(13) 0.79403(13) 0.61328(11) 0.0188(2) Uani 1 1 d .
C2 C 0.55991(15) 0.70489(14) 0.60802(12) 0.0232(2) Uani 1 1 d .
H2 H 0.5212 0.6082 0.6018 0.028 Uiso 1 1 calc R
C3 C 0.70522(15) 0.76017(15) 0.61203(13) 0.0273(3) Uani 1 1 d .
H3 H 0.7657 0.7001 0.6078 0.033 Uiso 1 1 calc R
C4 C 0.76365(15) 0.90233(15) 0.62219(12) 0.0258(3) Uani 1 1 d .
C5 C 0.67250(14) 0.98877(14) 0.62647(12) 0.0231(2) Uani 1 1 d .
H5 H 0.7107 1.0851 0.6318 0.028 Uiso 1 1 calc R
C6 C 0.52717(14) 0.93634(13) 0.62311(12) 0.0204(2) Uani 1 1 d .
H6 H 0.4665 0.9964 0.6274 0.024 Uiso 1 1 calc R
C7 C 0.92300(17) 0.9646(2) 0.63127(17) 0.0400(4) Uani 1 1 d .
H7A H 0.9269 1.0253 0.5808 0.060 Uiso 1 1 calc R
H7B H 0.9574 0.8830 0.5916 0.060 Uiso 1 1 calc R
H7C H 0.9881 1.0259 0.7273 0.060 Uiso 1 1 calc R
C8 C 0.29715(13) 0.91897(13) 0.83593(12) 0.0197(2) Uani 1 1 d .
C9 C 0.25642(13) 0.91648(12) 0.95496(12) 0.0193(2) Uani 1 1 d .
C10 C 0.21226(15) 1.02024(14) 1.02657(13) 0.0259(3) Uani 1 1 d .
H10A H 0.2059 1.0989 1.0025 0.031 Uiso 1 1 calc R
H10B H 0.1870 1.0159 1.1020 0.031 Uiso 1 1 calc R
C11 C 0.26635(13) 0.77595(12) 0.96401(11) 0.0176(2) Uani 1 1 d .
H11 H 0.3730 0.7955 1.0169 0.021 Uiso 1 1 calc R
C12 C 0.16669(13) 0.71173(13) 1.02929(12) 0.0215(2) Uani 1 1 d .
H12A H 0.1888 0.6251 1.0364 0.026 Uiso 1 1 calc R
H12B H 0.1905 0.7870 1.1230 0.026 Uiso 1 1 calc R
C13 C 0.00259(14) 0.66465(14) 0.94880(13) 0.0239(3) Uani 1 1 d .
C14 C -0.04156(13) 0.59604(13) 0.79879(13) 0.0224(2) Uani 1 1 d .
H14 H -0.1453 0.5525 0.7437 0.027 Uiso 1 1 calc R
C15 C 0.05923(13) 0.59299(12) 0.73766(12) 0.0189(2) Uani 1 1 d .
H15 H 0.0231 0.5415 0.6408 0.023 Uiso 1 1 calc R
C16 C 0.22764(12) 0.66630(12) 0.81277(11) 0.0164(2) Uani 1 1 d .
C17 C 0.30887(13) 0.55555(12) 0.80322(11) 0.0173(2) Uani 1 1 d .
C18 C 0.46551(13) 0.60862(13) 0.85328(13) 0.0218(2) Uani 1 1 d .
H18 H 0.5190 0.7123 0.8935 0.026 Uiso 1 1 calc R
C19 C 0.54445(14) 0.51183(14) 0.84515(13) 0.0244(3) Uani 1 1 d .
H19 H 0.6511 0.5476 0.8791 0.029 Uiso 1 1 calc R
C20 C 0.46261(14) 0.36195(14) 0.78606(13) 0.0234(3) Uani 1 1 d .
C21 C 0.30862(14) 0.30483(13) 0.73977(13) 0.0242(3) Uani 1 1 d .
H21 H 0.2564 0.2013 0.7031 0.029 Uiso 1 1 calc R
C22 C 0.23120(13) 0.40371(13) 0.74825(12) 0.0209(2) Uani 1 1 d .
H22 H 0.1246 0.3671 0.7162 0.025 Uiso 1 1 calc R

loop_
_atom_site_aniso_label
_atom_site_aniso_U_11
_atom_site_aniso_U_22
_atom_site_aniso_U_33
_atom_site_aniso_U_23
_atom_site_aniso_U_13
_atom_site_aniso_U_12
S1 0.01981(16) 0.01881(15) 0.01612(14) 0.00797(11) 0.00455(11) 0.00588(12)
F1 0.0305(4) 0.0286(4) 0.0462(5) 0.0178(4) 0.0117(4) 0.0186(4)
O1 0.0243(5) 0.0342(5) 0.0255(5) 0.0184(4) 0.0067(4) 0.0123(4)
O2 0.0275(5) 0.0189(4) 0.0182(4) 0.0045(3) 0.0041(4) 0.0032(4)
O3 0.0374(5) 0.0195(4) 0.0355(5) 0.0158(4) 0.0202(4) 0.0116(4)
O4 0.0233(5) 0.0533(7) 0.0330(5) 0.0121(5) 0.0144(4) 0.0052(5)
N1 0.0202(5) 0.0150(4) 0.0180(5) 0.0083(4) 0.0071(4) 0.0050(4)
C1 0.0217(6) 0.0200(5) 0.0151(5) 0.0073(4) 0.0072(4) 0.0082(5)
C2 0.0301(7) 0.0212(6) 0.0202(6) 0.0082(5) 0.0101(5) 0.0123(5)
C3 0.0315(7) 0.0335(7) 0.0237(6) 0.0116(5) 0.0136(5) 0.0202(6)
C4 0.0251(6) 0.0368(7) 0.0177(6) 0.0119(5) 0.0106(5) 0.0115(6)
C5 0.0258(6) 0.0248(6) 0.0176(6) 0.0101(5) 0.0076(5) 0.0058(5)
C6 0.0249(6) 0.0206(5) 0.0169(5) 0.0088(4) 0.0072(5) 0.0096(5)
C7 0.0286(8) 0.0585(10) 0.0386(8) 0.0232(8) 0.0181(7) 0.0153(7)
C8 0.0196(6) 0.0165(5) 0.0230(6) 0.0083(4) 0.0079(5) 0.0065(4)
C9 0.0172(5) 0.0165(5) 0.0188(5) 0.0064(4) 0.0038(4) 0.0016(4)
C10 0.0299(7) 0.0221(6) 0.0231(6) 0.0075(5) 0.0098(5) 0.0079(5)
C11 0.0154(5) 0.0167(5) 0.0168(5) 0.0066(4) 0.0033(4) 0.0028(4)
C12 0.0202(6) 0.0227(6) 0.0194(5) 0.0102(5) 0.0061(5) 0.0034(5)
C13 0.0204(6) 0.0228(6) 0.0258(6) 0.0106(5) 0.0084(5) 0.0030(5)
C14 0.0150(5) 0.0221(6) 0.0241(6) 0.0086(5) 0.0027(5) 0.0032(5)
C15 0.0161(5) 0.0168(5) 0.0190(5) 0.0069(4) 0.0015(4) 0.0039(4)
C16 0.0152(5) 0.0152(5) 0.0175(5) 0.0080(4) 0.0042(4) 0.0033(4)
C17 0.0167(5) 0.0173(5) 0.0186(5) 0.0095(4) 0.0053(4) 0.0056(4)
C18 0.0167(6) 0.0183(5) 0.0272(6) 0.0102(5) 0.0050(5) 0.0034(5)
C19 0.0170(6) 0.0275(6) 0.0293(6) 0.0145(5) 0.0062(5) 0.0079(5)
C20 0.0264(6) 0.0246(6) 0.0261(6) 0.0146(5) 0.0094(5) 0.0154(5)
C21 0.0248(6) 0.0171(5) 0.0286(6) 0.0107(5) 0.0065(5) 0.0058(5)
C22 0.0171(6) 0.0181(5) 0.0246(6) 0.0100(5) 0.0043(5) 0.0038(5)

loop_
_atom_type_symbol
_atom_type_description
_atom_type_scat_dispersion_real
_atom_type_scat_dispersion_imag
_atom_type_scat_source
C C 0.0033 0.0016 'International Tables Vol C Tables 4.2.6.8 and 6.1.1.4'
H H 0.0000 0.0000 'International Tables Vol C Tables 4.2.6.8 and 6.1.1.4'
N N 0.0061 0.0033 'International Tables Vol C Tables 4.2.6.8 and 6.1.1.4'
O O 0.0106 0.0060 'International Tables Vol C Tables 4.2.6.8 and 6.1.1.4'
F F 0.0171 0.0103 'International Tables Vol C Tables 4.2.6.8 and 6.1.1.4'
S S 0.1246 0.1234 'International Tables Vol C Tables 4.2.6.8 and 6.1.1.4'

loop_
_geom_angle_atom_site_label_1
_geom_angle_atom_site_label_2
_geom_angle_atom_site_label_3
_geom_angle
O1 S1 O2 119.48(6)
O1 S1 N1 108.00(5)
O2 S1 N1 104.86(5)
O1 S1 C1 109.17(6)
O2 S1 C1 108.89(5)
N1 S1 C1 105.53(5)
C8 N1 C16 112.62(9)
C8 N1 S1 120.93(8)
C16 N1 S1 123.88(7)
C6 C1 C2 121.40(11)
C6 C1 S1 119.39(9)
C2 C1 S1 119.09(9)
C3 C2 C1 118.76(12)
C3 C2 H2 120.6
C1 C2 H2 120.6
C2 C3 C4 121.14(11)
C2 C3 H3 119.4
C4 C3 H3 119.4
C3 C4 C5 118.78(12)
C3 C4 C7 121.29(12)
C5 C4 C7 119.92(13)
C6 C5 C4 121.19(12)
C6 C5 H5 119.4
C4 C5 H5 119.4
C5 C6 C1 118.72(11)
C5 C6 H6 120.6
C1 C6 H6 120.6
C4 C7 H7A 109.5
C4 C7 H7B 109.5
H7A C7 H7B 109.5
C4 C7 H7C 109.5
H7A C7 H7C 109.5
H7B C7 H7C 109.5
O3 C8 N1 125.33(11)
O3 C8 C9 128.36(11)
N1 C8 C9 106.30(9)
C10 C9 C8 121.77(11)
C10 C9 C11 131.10(11)
C8 C9 C11 106.99(9)
C9 C10 H10A 120.0
C9 C10 H10B 120.0
H10A C10 H10B 120.0
C9 C11 C12 116.46(10)
C9 C11 C16 103.54(9)
C12 C11 C16 111.76(9)
C9 C11 H11 108.3
C12 C11 H11 108.3
C16 C11 H11 108.3
C13 C12 C11 112.25(10)
C13 C12 H12A 109.2
C11 C12 H12A 109.2
C13 C12 H12B 109.2
C11 C12 H12B 109.2
H12A C12 H12B 107.9
O4 C13 C14 122.07(12)
O4 C13 C12 121.98(12)
C14 C13 C12 115.92(10)
C15 C14 C13 122.29(11)
C15 C14 H14 118.9
C13 C14 H14 118.9
C14 C15 C16 124.25(11)
C14 C15 H15 117.9
C16 C15 H15 117.9
N1 C16 C15 107.62(9)
N1 C16 C17 111.99(9)
C15 C16 C17 113.17(9)
N1 C16 C11 100.55(9)
C15 C16 C11 111.15(9)
C17 C16 C11 111.61(9)
C22 C17 C18 119.27(10)
C22 C17 C16 121.92(10)
C18 C17 C16 118.80(10)
C19 C18 C17 120.88(11)
C19 C18 H18 119.6
C17 C18 H18 119.6
C20 C19 C18 117.78(11)
C20 C19 H19 121.1
C18 C19 H19 121.1
F1 C20 C21 118.84(11)
F1 C20 C19 117.72(11)
C21 C20 C19 123.44(11)
C20 C21 C22 117.93(11)
C20 C21 H21 121.0
C22 C21 H21 121.0
C17 C22 C21 120.63(11)
C17 C22 H22 119.7
C21 C22 H22 119.7

loop_
_geom_bond_atom_site_label_1
_geom_bond_atom_site_label_2
_geom_bond_distance
S1 O1 1.4316(9)
S1 O2 1.4345(10)
S1 N1 1.6840(11)
S1 C1 1.7576(13)
F1 C20 1.3635(13)
O3 C8 1.2112(15)
O4 C13 1.2205(16)
N1 C8 1.4066(15)
N1 C16 1.5155(14)
C1 C6 1.3931(16)
C1 C2 1.3950(16)
C2 C3 1.3904(19)
C2 H2 0.9500
C3 C4 1.395(2)
C3 H3 0.9500
C4 C5 1.3988(18)
C4 C7 1.5091(19)
C5 C6 1.3889(18)
C5 H5 0.9500
C6 H6 0.9500
C7 H7A 0.9800
C7 H7B 0.9800
C7 H7C 0.9800
C8 C9 1.4903(16)
C9 C10 1.3254(17)
C9 C11 1.5092(16)
C10 H10A 0.9500
C10 H10B 0.9500
C11 C12 1.5237(16)
C11 C16 1.5579(16)
C11 H11 1.0000
C12 C13 1.5020(18)
C12 H12A 0.9900
C12 H12B 0.9900
C13 C14 1.4746(18)
C14 C15 1.3349(17)
C14 H14 0.9500
C15 C16 1.5158(16)
C15 H15 0.9500
C16 C17 1.5253(15)
C17 C22 1.3935(16)
C17 C18 1.3949(17)
C18 C19 1.3900(16)
C18 H18 0.9500
C19 C20 1.3813(18)
C19 H19 0.9500
C20 C21 1.3730(19)
C21 C22 1.3965(16)
C21 H21 0.9500
C22 H22 0.9500

loop_
_geom_torsion_atom_site_label_1
_geom_torsion_atom_site_label_2
_geom_torsion_atom_site_label_3
_geom_torsion_atom_site_label_4
_geom_torsion
O1 S1 N1 C8 -39.39(11)
O2 S1 N1 C8 -167.82(9)
C1 S1 N1 C8 77.26(10)
O1 S1 N1 C16 121.04(9)
O2 S1 N1 C16 -7.39(10)
C1 S1 N1 C16 -122.31(9)
O1 S1 C1 C6 27.23(11)
O2 S1 C1 C6 159.26(9)
N1 S1 C1 C6 -88.63(10)
O1 S1 C1 C2 -148.77(10)
O2 S1 C1 C2 -16.74(11)
N1 S1 C1 C2 95.37(10)
C6 C1 C2 C3 -0.34(18)
S1 C1 C2 C3 175.58(9)
C1 C2 C3 C4 0.49(18)
C2 C3 C4 C5 -0.86(18)
C2 C3 C4 C7 177.95(12)
C3 C4 C5 C6 1.10(18)
C7 C4 C5 C6 -177.74(12)
C4 C5 C6 C1 -0.95(18)
C2 C1 C6 C5 0.56(17)
S1 C1 C6 C5 -175.34(9)
C16 N1 C8 O3 -177.05(11)
S1 N1 C8 O3 -14.58(17)
C16 N1 C8 C9 3.63(13)
S1 N1 C8 C9 166.10(8)
O3 C8 C9 C10 21.4(2)
N1 C8 C9 C10 -159.35(11)
O3 C8 C9 C11 -162.40(12)
N1 C8 C9 C11 16.90(12)
C10 C9 C11 C12 22.84(19)
C8 C9 C11 C12 -152.92(10)
C10 C9 C11 C16 145.92(13)
C8 C9 C11 C16 -29.84(12)
C9 C11 C12 C13 63.42(14)
C16 C11 C12 C13 -55.28(13)
C11 C12 C13 O4 -143.79(13)
C11 C12 C13 C14 38.00(15)
O4 C13 C14 C15 173.38(13)
C12 C13 C14 C15 -8.40(17)
C13 C14 C15 C16 -3.90(18)
C8 N1 C16 C15 94.90(11)
S1 N1 C16 C15 -66.96(11)
C8 N1 C16 C17 -140.10(10)
S1 N1 C16 C17 58.03(12)
C8 N1 C16 C11 -21.47(12)
S1 N1 C16 C11 176.66(7)
C14 C15 C16 N1 -122.92(12)
C14 C15 C16 C17 112.80(13)
C14 C15 C16 C11 -13.71(15)
C9 C11 C16 N1 29.99(10)
C12 C11 C16 N1 156.11(9)
C9 C11 C16 C15 -83.73(11)
C12 C11 C16 C15 42.39(12)
C9 C11 C16 C17 148.89(9)
C12 C11 C16 C17 -84.98(12)
N1 C16 C17 C22 -130.88(11)
C15 C16 C17 C22 -9.01(15)
C11 C16 C17 C22 117.26(12)
N1 C16 C17 C18 50.25(14)
C15 C16 C17 C18 172.12(10)
C11 C16 C17 C18 -61.61(13)
C22 C17 C18 C19 1.98(18)
C16 C17 C18 C19 -179.12(11)
C17 C18 C19 C20 -0.03(19)
C18 C19 C20 F1 177.60(11)
C18 C19 C20 C21 -2.36(19)
F1 C20 C21 C22 -177.32(11)
C19 C20 C21 C22 2.63(19)
C18 C17 C22 C21 -1.69(18)
C16 C17 C22 C21 179.44(11)
C20 C21 C22 C17 -0.53(18)
